data_4026091
loop_
_publ_author_name
'Victoria L. Paddock'
'Robert J. Phipps'
'Almudena Conde-Angulo'
'Araceli Blanco-Martin'
'Carles Gir\'o-Ma\~nas'
'Laetitia J. Martin'
'Andrew J. P. White'
'Alan C. Spivey'

_publ_section_title
;
 (\+-)-trans,cis-4-Hydroxy-5,6-di-O-isopropylidenecyclohex-2-ene-1-one:
 Synthesis and Facile Dimerization to Decahydrodibenzofurans
;
_journal_name_full 'Journal of Organic Chemistry'
_journal_page_first 1483
_journal_page_last 1486
_journal_paper_doi 10.1021/jo102314w
_journal_volume 76
_journal_year 2011
_chemical_formula_moiety 'C9 H14 Br2 O2'
_chemical_formula_sum 'C9 H14 Br2 O2'
_chemical_formula_weight 314.02
_chemical_name_systematic
; 
 ? 
;
_space_group_IT_number 2
_symmetry_cell_setting triclinic
_symmetry_space_group_name_Hall '-P 1'
_symmetry_space_group_name_H-M 'P -1'
_atom_sites_solution_hydrogens geom
_atom_sites_solution_primary direct
_atom_sites_solution_secondary difmap
_audit_creation_method SHELXL-97
_cell_angle_alpha 95.640(8)
_cell_angle_beta 97.798(9)
_cell_angle_gamma 110.869(13)
_cell_formula_units_Z 2
_cell_length_a 7.0842(10)
_cell_length_b 9.0032(13)
_cell_length_c 9.5389(6)
_cell_measurement_reflns_used 2569
_cell_measurement_temperature 296(2)
_cell_measurement_theta_max 32.7702
_cell_measurement_theta_min 3.0031
_cell_volume 556.12(13)
_computing_cell_refinement 'CrysAlis RED, Oxford Diffraction Ltd'
_computing_data_collection 'CrysAlis CCD, Oxford Diffraction Ltd'
_computing_data_reduction 'CrysAlis RED, Oxford Diffraction Ltd'
_computing_molecular_graphics 'Bruker SHELXTL'
_computing_publication_material 'Bruker SHELXTL'
_computing_structure_refinement 'SHELXL-97 (Sheldrick, 1997)'
_computing_structure_solution 'SHELXS-97 (Sheldrick, 1990)'
_diffrn_ambient_temperature 296(2)
_diffrn_detector_area_resol_mean 15.9825
_diffrn_measured_fraction_theta_full 0.987
_diffrn_measured_fraction_theta_max 0.886
_diffrn_measurement_device_type 'OD Xcalibur 3'
_diffrn_measurement_method 'omega scans'
_diffrn_radiation_monochromator graphite
_diffrn_radiation_source 'Enhance (Mo) X-ray Source'
_diffrn_radiation_type MoK\a
_diffrn_radiation_wavelength 0.71073
_diffrn_reflns_av_R_equivalents 0.0261
_diffrn_reflns_av_sigmaI/netI 0.0752
_diffrn_reflns_limit_h_max 10
_diffrn_reflns_limit_h_min -10
_diffrn_reflns_limit_k_max 13
_diffrn_reflns_limit_k_min -13
_diffrn_reflns_limit_l_max 14
_diffrn_reflns_limit_l_min -11
_diffrn_reflns_number 6459
_diffrn_reflns_theta_full 31.00
_diffrn_reflns_theta_max 32.83
_diffrn_reflns_theta_min 3.01
_diffrn_standards_number 0
_exptl_absorpt_coefficient_mu 7.256
_exptl_absorpt_correction_T_max 0.232
_exptl_absorpt_correction_T_min 0.118
_exptl_absorpt_correction_type analytical
_exptl_absorpt_process_details
; 
CrysAlisPro, Oxford Diffraction Ltd., 
Version 1.171.33.48 (release 15-09-2009 CrysAlis171 .NET) 
(compiled Sep 15 2009,11:49:04) 
Analytical numeric absorption correction using a multifaceted crystal 
model based on expressions derived by R.C. Clark & J.S. Reid. 
(Clark, R. C. & Reid, J. S. (1995). Acta Cryst. A51, 887-897) 
;
_exptl_crystal_colour Colourless
_exptl_crystal_density_diffrn 1.875
_exptl_crystal_description blocks
_exptl_crystal_F_000 308
_exptl_crystal_size_max 0.53
_exptl_crystal_size_mid 0.40
_exptl_crystal_size_min 0.28
_refine_diff_density_max 0.615
_refine_diff_density_min -0.597
_refine_diff_density_rms 0.086
_refine_ls_extinction_coef 0.207(3)
_refine_ls_extinction_expression Fc^*^=kFc[1+0.001xFc^2^\l^3^/sin(2\q)]^-1/4^
_refine_ls_extinction_method SHELXL
_refine_ls_goodness_of_fit_ref 0.839
_refine_ls_hydrogen_treatment constr
_refine_ls_matrix_type full
_refine_ls_number_parameters 119
_refine_ls_number_reflns 3660
_refine_ls_number_restraints 0
_refine_ls_restrained_S_all 0.839
_refine_ls_R_factor_all 0.0727
_refine_ls_R_factor_gt 0.0315
_refine_ls_shift/su_max 0.001
_refine_ls_shift/su_mean 0.000
_refine_ls_structure_factor_coef Fsqd
_refine_ls_weighting_details 'calc w=1/[\s^2^(Fo^2^)+(0.0295P)^2^+0.0000P] where P=(Fo^2^+2Fc^2^)/3'
_refine_ls_weighting_scheme calc
_refine_ls_wR_factor_gt 0.0602
_refine_ls_wR_factor_ref 0.0635
_reflns_number_gt 1964
_reflns_number_total 3660
_reflns_threshold_expression >2sigma(I)
_cod_data_source_file jo102314w_si_002_1.cif
_cod_data_source_block 7
_cod_database_code 4026091

loop_
_symmetry_equiv_pos_as_xyz
'x, y, z'
'-x, -y, -z'

loop_
_atom_site_label
_atom_site_type_symbol
_atom_site_fract_x
_atom_site_fract_y
_atom_site_fract_z
_atom_site_U_iso_or_equiv
_atom_site_adp_type
_atom_site_occupancy
_atom_site_symmetry_multiplicity
_atom_site_calc_flag
_atom_site_refinement_flags
O1 O 0.3227(2) 0.2678(2) 0.29435(16) 0.0348(4) Uani 1 1 d .
C2 C 0.3639(4) 0.1670(3) 0.3935(2) 0.0343(5) Uani 1 1 d .
O3 O 0.5656(2) 0.1721(2) 0.38297(16) 0.0346(4) Uani 1 1 d .
C4 C 0.6669(3) 0.3222(3) 0.3380(2) 0.0300(5) Uani 1 1 d .
H4A H 0.7050 0.4102 0.4183 0.036 Uiso 1 1 calc R
C5 C 0.8579(3) 0.3185(3) 0.2852(3) 0.0372(6) Uani 1 1 d .
H5A H 0.9323 0.2770 0.3555 0.045 Uiso 1 1 calc R
Br5 Br 1.03138(4) 0.54294(3) 0.27817(3) 0.05388(12) Uani 1 1 d .
C6 C 0.8138(4) 0.2154(3) 0.1415(3) 0.0466(7) Uani 1 1 d .
H6A H 0.7520 0.1029 0.1517 0.056 Uiso 1 1 calc R
H6B H 0.9419 0.2316 0.1079 0.056 Uiso 1 1 calc R
C7 C 0.6706(4) 0.2550(3) 0.0319(3) 0.0429(6) Uani 1 1 d .
H7A H 0.7328 0.3664 0.0188 0.052 Uiso 1 1 calc R
H7B H 0.6449 0.1871 -0.0595 0.052 Uiso 1 1 calc R
C8 C 0.4707(3) 0.2272(3) 0.0848(2) 0.0306(5) Uani 1 1 d .
H8A H 0.4123 0.1140 0.0974 0.037 Uiso 1 1 calc R
Br8 Br 0.27402(4) 0.26546(4) -0.05909(3) 0.04825(12) Uani 1 1 d .
C9 C 0.4966(3) 0.3298(3) 0.2267(2) 0.0258(5) Uani 1 1 d .
H9A H 0.5219 0.4416 0.2139 0.031 Uiso 1 1 calc R
C10 C 0.3590(4) 0.2376(4) 0.5431(3) 0.0529(8) Uani 1 1 d .
H10A H 0.4568 0.3465 0.5662 0.079 Uiso 1 1 calc R
H10B H 0.3934 0.1748 0.6107 0.079 Uiso 1 1 calc R
H10C H 0.2238 0.2363 0.5473 0.079 Uiso 1 1 calc R
C11 C 0.2132(4) -0.0038(3) 0.3480(3) 0.0510(7) Uani 1 1 d .
H11A H 0.2230 -0.0424 0.2528 0.077 Uiso 1 1 calc R
H11B H 0.0763 -0.0074 0.3491 0.077 Uiso 1 1 calc R
H11C H 0.2442 -0.0704 0.4129 0.077 Uiso 1 1 calc R

loop_
_atom_site_aniso_label
_atom_site_aniso_U_11
_atom_site_aniso_U_22
_atom_site_aniso_U_33
_atom_site_aniso_U_23
_atom_site_aniso_U_13
_atom_site_aniso_U_12
O1 0.0321(9) 0.0464(10) 0.0356(9) 0.0163(8) 0.0118(7) 0.0217(8)
C2 0.0323(13) 0.0421(14) 0.0329(12) 0.0156(11) 0.0090(10) 0.0155(11)
O3 0.0303(9) 0.0385(10) 0.0398(9) 0.0186(8) 0.0075(7) 0.0151(7)
C4 0.0298(12) 0.0282(12) 0.0301(11) 0.0064(10) 0.0012(10) 0.0099(10)
C5 0.0249(12) 0.0387(14) 0.0493(15) 0.0151(12) 0.0051(11) 0.0121(11)
Br5 0.03514(17) 0.0494(2) 0.0643(2) 0.01789(15) 0.00263(14) 0.00070(13)
C6 0.0369(15) 0.0513(17) 0.0618(17) 0.0097(15) 0.0205(13) 0.0245(14)
C7 0.0463(15) 0.0473(16) 0.0358(13) 0.0005(13) 0.0163(12) 0.0167(13)
C8 0.0335(13) 0.0284(12) 0.0265(11) 0.0054(10) -0.0007(10) 0.0096(10)
Br8 0.04445(18) 0.0629(2) 0.03189(15) 0.01145(13) -0.00220(11) 0.01589(14)
C9 0.0279(11) 0.0270(12) 0.0254(10) 0.0067(10) 0.0064(9) 0.0124(10)
C10 0.0540(18) 0.072(2) 0.0329(14) 0.0096(15) 0.0111(13) 0.0220(16)
C11 0.0416(16) 0.0484(17) 0.0566(17) 0.0159(15) 0.0071(14) 0.0079(13)

loop_
_atom_type_symbol
_atom_type_description
_atom_type_scat_dispersion_real
_atom_type_scat_dispersion_imag
_atom_type_scat_source
C C 0.0033 0.0016 'International Tables Vol C Tables 4.2.6.8 and 6.1.1.4'
H H 0.0000 0.0000 'International Tables Vol C Tables 4.2.6.8 and 6.1.1.4'
O O 0.0106 0.0060 'International Tables Vol C Tables 4.2.6.8 and 6.1.1.4'
Br Br -0.2901 2.4595 'International Tables Vol C Tables 4.2.6.8 and 6.1.1.4'

loop_
_geom_angle_atom_site_label_1
_geom_angle_atom_site_label_2
_geom_angle_atom_site_label_3
_geom_angle
C9 O1 C2 108.65(15)
O3 C2 O1 105.28(16)
O3 C2 C11 108.8(2)
O1 C2 C11 110.04(19)
O3 C2 C10 110.7(2)
O1 C2 C10 108.7(2)
C11 C2 C10 113.0(2)
C4 O3 C2 105.34(17)
O3 C4 C5 108.71(18)
O3 C4 C9 101.26(17)
C5 C4 C9 116.66(18)
C6 C5 C4 113.83(19)
C6 C5 Br5 110.67(17)
C4 C5 Br5 106.86(16)
C5 C6 C7 111.7(2)
C8 C7 C6 108.7(2)
C9 C8 C7 113.40(19)
C9 C8 Br8 109.48(15)
C7 C8 Br8 110.16(16)
O1 C9 C8 111.69(18)
O1 C9 C4 101.09(16)
C8 C9 C4 112.14(18)

loop_
_geom_bond_atom_site_label_1
_geom_bond_atom_site_label_2
_geom_bond_distance
O1 C9 1.429(2)
O1 C2 1.444(3)
C2 O3 1.431(3)
C2 C11 1.506(4)
C2 C10 1.514(3)
O3 C4 1.425(3)
C4 C5 1.517(3)
C4 C9 1.521(3)
C5 C6 1.505(3)
C5 Br5 1.969(2)
C6 C7 1.515(4)
C7 C8 1.513(3)
C8 C9 1.512(3)
C8 Br8 1.964(2)
